data_7031317
loop_
_publ_author_name
'Arnold, Polly L.'
'Cadenbach, Thomas'
'Marr, Isobel H.'
'Fyfe, Andrew A.'
'Bell, Nicola L.'
'Bellabarba, Ronan'
'Tooze, Robert P.'
'Love, Jason B.'

_publ_section_title
;
 Homo- and heteroleptic alkoxycarbene f-element complexes and their
 reactivity towards acidic N-H and C-H bonds.
;
_journal_issue 38
_journal_name_full 'Dalton transactions (Cambridge, England : 2003)'
_journal_page_first 14346
_journal_page_last 14358
_journal_paper_doi 10.1039/c4dt01442a
_journal_volume 43
_journal_year 2014
_chemical_formula_moiety 'C25 H33 Ce N2 O, C6 H6'
_chemical_formula_sum 'C31 H39 Ce N2 O'
_chemical_formula_weight 595.76
_chemical_name_systematic
;
 ?
;
_space_group_crystal_system triclinic
_space_group_IT_number 2
_space_group_name_Hall '-P 1'
_space_group_name_H-M_alt 'P -1'
_symmetry_space_group_name_Hall '-P 1'
_symmetry_space_group_name_H-M 'P -1'
_atom_sites_solution_hydrogens geom
_audit_creation_method SHELXL-2014
_cell_angle_alpha 108.824(4)
_cell_angle_beta 95.048(3)
_cell_angle_gamma 116.135(4)
_cell_formula_units_Z 2
_cell_length_a 11.2916(4)
_cell_length_b 12.0218(4)
_cell_length_c 12.7949(6)
_cell_measurement_reflns_used 11562
_cell_measurement_temperature 173(2)
_cell_measurement_theta_max 29.6474
_cell_measurement_theta_min 3.0638
_cell_volume 1420.72(13)
_computing_cell_refinement
;
CrysAlisPro, Oxford Diffraction Ltd.,
Version 1.171.34.40 (release 27-08-2010 CrysAlis171 .NET)
(compiled Aug 27 2010,11:50:40)
;
_computing_data_collection
;
CrysAlisPro, Oxford Diffraction Ltd.,
Version 1.171.34.40 (release 27-08-2010 CrysAlis171 .NET)
(compiled Aug 27 2010,11:50:40)
;
_computing_data_reduction
;
CrysAlisPro, Oxford Diffraction Ltd.,
Version 1.171.34.40 (release 27-08-2010 CrysAlis171 .NET)
(compiled Aug 27 2010,11:50:40)
;
_computing_molecular_graphics ortep
_computing_publication_material ortep
_computing_structure_refinement 'SHELXL-2014 (Sheldrick, SHELXL-2014)'
_computing_structure_solution SIR-92
_diffrn_ambient_temperature 173(2)
_diffrn_detector_area_resol_mean 16.1042
_diffrn_measured_fraction_theta_full 0.997
_diffrn_measured_fraction_theta_max 0.888
_diffrn_measurement_device_type 'Xcalibur, Eos'
_diffrn_measurement_method '\w scans'
_diffrn_radiation_monochromator graphite
_diffrn_radiation_source 'Enhance (Mo) X-ray Source'
_diffrn_radiation_type MoK\a
_diffrn_radiation_wavelength 0.71073
_diffrn_reflns_av_R_equivalents 0.0156
_diffrn_reflns_av_unetI/netI 0.0164
_diffrn_reflns_Laue_measured_fraction_full 0.997
_diffrn_reflns_Laue_measured_fraction_max 0.888
_diffrn_reflns_limit_h_max 14
_diffrn_reflns_limit_h_min -15
_diffrn_reflns_limit_k_max 16
_diffrn_reflns_limit_k_min -15
_diffrn_reflns_limit_l_max 17
_diffrn_reflns_limit_l_min -17
_diffrn_reflns_number 20187
_diffrn_reflns_point_group_measured_fraction_full 0.997
_diffrn_reflns_point_group_measured_fraction_max 0.888
_diffrn_reflns_theta_full 27.000
_diffrn_reflns_theta_max 29.647
_diffrn_reflns_theta_min 3.064
_exptl_absorpt_coefficient_mu 1.626
_exptl_absorpt_correction_T_max 0.59400
_exptl_absorpt_correction_T_min 0.28000
_exptl_absorpt_correction_type multi-scan
_exptl_absorpt_process_details
; 
CrysAlisPro, Agilent Technologies, 
Version 1.171.36.24 (release 03-12-2012 CrysAlis171 .NET) 
(compiled Dec  3 2012,18:21:49) 
Empirical absorption correction using spherical harmonics, 
 implemented in SCALE3 ABSPACK scaling algorithm. 
;
_exptl_crystal_colour 'clear light colourless'
_exptl_crystal_density_diffrn 1.393
_exptl_crystal_density_method 'not measured'
_exptl_crystal_description block
_exptl_crystal_F_000 610
_exptl_crystal_size_max 0.9806
_exptl_crystal_size_mid 0.6760
_exptl_crystal_size_min 0.3221
_refine_diff_density_max 0.714
_refine_diff_density_min -0.600
_refine_diff_density_rms 0.067
_refine_ls_extinction_method none
_refine_ls_goodness_of_fit_ref 1.075
_refine_ls_hydrogen_treatment constr
_refine_ls_matrix_type full
_refine_ls_number_parameters 443
_refine_ls_number_reflns 7135
_refine_ls_number_restraints 556
_refine_ls_restrained_S_all 1.044
_refine_ls_R_factor_all 0.0221
_refine_ls_R_factor_gt 0.0200
_refine_ls_shift/su_max 0.045
_refine_ls_shift/su_mean 0.002
_refine_ls_structure_factor_coef Fsqd
_refine_ls_weighting_details 'w=1/[\s^2^(Fo^2^)+(0.0310P)^2^+0.7197P] where P=(Fo^2^+2Fc^2^)/3'
_refine_ls_weighting_scheme calc
_refine_ls_wR_factor_gt 0.0536
_refine_ls_wR_factor_ref 0.0552
_reflns_Friedel_coverage 0.000
_reflns_number_gt 6761
_reflns_number_total 7135
_reflns_threshold_expression 'I > 2\s(I)'
_cod_data_source_file c4dt01442a2.cif
_cod_data_source_block 8a
_cod_depositor_comments 'Adding full bibliography for 7031309--7031319.cif.'
_cod_original_cell_volume 1420.72(11)
_cod_database_code 7031317
_shelx_space_group_comment
;
The symmetry employed for this shelxl refinement is uniquely defined
by the following loop, which should always be used as a source of
symmetry information in preference to the above space-group names.
They are only intended as comments.
;
_shelxl_version_number 2014-3

loop_
_space_group_symop_operation_xyz
'x, y, z'
'-x, -y, -z'

loop_
_atom_site_label
_atom_site_type_symbol
_atom_site_fract_x
_atom_site_fract_y
_atom_site_fract_z
_atom_site_U_iso_or_equiv
_atom_site_adp_type
_atom_site_occupancy
_atom_site_site_symmetry_order
_atom_site_calc_flag
_atom_site_refinement_flags_posn
_atom_site_refinement_flags_adp
_atom_site_refinement_flags_occupancy
_atom_site_disorder_assembly
_atom_site_disorder_group
Ce1 Ce 0.27221(2) 0.89924(2) 0.24831(2) 0.02100(4) Uani 1 1 d . . . . .
O1 O 0.17226(14) 0.83321(14) 0.06873(11) 0.0307(3) Uani 1 1 d . . . . .
N1 N 0.07299(15) 0.72878(15) -0.24354(13) 0.0237(3) Uani 1 1 d . . . . .
N2 N -0.08010(15) 0.65779(15) -0.39978(13) 0.0247(3) Uani 1 1 d . . . . .
C6 C 0.0749(2) 0.6719(2) 0.2853(2) 0.0407(5) Uani 1 1 d . . . . .
H6A H -0.0151 0.6588 0.2996 0.049 Uiso 1 1 calc R U . . .
C7 C 0.1953(2) 0.7250(2) 0.37032(18) 0.0348(4) Uani 1 1 d . . . . .
H7A H 0.2045 0.7560 0.4546 0.042 Uiso 1 1 calc R U . . .
C8 C 0.2882(2) 0.6992(2) 0.3172(2) 0.0402(5) Uani 1 1 d . . . . .
H8A H 0.3743 0.7085 0.3573 0.048 Uiso 1 1 calc R U . . .
C9 C 0.2255(3) 0.6294(2) 0.1987(2) 0.0497(7) Uani 1 1 d . . . . .
H9A H 0.2601 0.5812 0.1414 0.060 Uiso 1 1 calc R U . . .
C10 C 0.0939(3) 0.6126(2) 0.1792(2) 0.0501(6) Uani 1 1 d . . . . .
H10A H 0.0196 0.5505 0.1058 0.060 Uiso 1 1 calc R U . . .
C16 C 0.10767(18) 0.83201(17) -0.02934(15) 0.0252(3) Uani 1 1 d . . . . .
C17 C 0.1683(3) 0.9767(2) -0.02314(18) 0.0386(5) Uani 1 1 d . . . . .
H17A H 0.1548 1.0330 0.0442 0.058 Uiso 1 1 calc R U . . .
H17B H 0.1223 0.9751 -0.0927 0.058 Uiso 1 1 calc R U . . .
H17C H 0.2665 1.0145 -0.0170 0.058 Uiso 1 1 calc R U . . .
C18 C -0.0474(2) 0.7681(2) -0.04249(18) 0.0369(4) Uani 1 1 d . . . . .
H18A H -0.0641 0.8197 0.0255 0.055 Uiso 1 1 calc R U . . .
H18B H -0.0848 0.6742 -0.0505 0.055 Uiso 1 1 calc R U . . .
H18C H -0.0921 0.7696 -0.1108 0.055 Uiso 1 1 calc R U . . .
C19 C 0.13646(18) 0.74384(18) -0.13040(15) 0.0251(3) Uani 1 1 d . . . . .
H19A H 0.2368 0.7850 -0.1191 0.030 Uiso 1 1 calc R U . . .
H19B H 0.1018 0.6529 -0.1296 0.030 Uiso 1 1 calc R U . . .
C20 C 0.12763(19) 0.81970(19) -0.29291(17) 0.0289(4) Uani 1 1 d . . . . .
H20A H 0.2157 0.8985 -0.2641 0.035 Uiso 1 1 calc R U . . .
C21 C 0.03190(19) 0.77541(19) -0.39037(17) 0.0293(4) Uani 1 1 d . . . . .
H21A H 0.0404 0.8177 -0.4427 0.035 Uiso 1 1 calc R U . . .
C22 C -0.05249(18) 0.63106(17) -0.30996(15) 0.0243(3) Uani 1 1 d . . . . .
H22A H -0.1120 0.5554 -0.2957 0.029 Uiso 1 1 calc R U . . .
C23 C -0.20303(19) 0.57346(19) -0.49987(16) 0.0295(4) Uani 1 1 d . . . . .
H23A H -0.2134 0.6343 -0.5333 0.035 Uiso 1 1 calc R U . . .
C24 C -0.3313(2) 0.5060(2) -0.46347(19) 0.0363(4) Uani 1 1 d . . . . .
H24A H -0.3391 0.5750 -0.4027 0.054 Uiso 1 1 calc R U . . .
H24B H -0.3259 0.4415 -0.4347 0.054 Uiso 1 1 calc R U . . .
H24C H -0.4119 0.4578 -0.5294 0.054 Uiso 1 1 calc R U . . .
C25 C -0.1814(2) 0.4715(2) -0.59036(19) 0.0422(5) Uani 1 1 d . . . . .
H25A H -0.0958 0.5191 -0.6091 0.063 Uiso 1 1 calc R U . . .
H25B H -0.2582 0.4221 -0.6595 0.063 Uiso 1 1 calc R U . . .
H25C H -0.1761 0.4075 -0.5609 0.063 Uiso 1 1 calc R U . . .
C11A C 0.559(3) 1.009(3) 0.3401(18) 0.031(4) Uani 0.36(4) 1 d . U P A 1
H11A H 0.6007 1.0145 0.4153 0.037 Uiso 0.36(4) 1 calc R U P A 1
C12A C 0.533(3) 0.908(2) 0.234(2) 0.031(3) Uani 0.36(4) 1 d . U P A 1
H12A H 0.5503 0.8312 0.2220 0.037 Uiso 0.36(4) 1 calc R U P A 1
C13A C 0.507(3) 0.950(3) 0.153(2) 0.041(4) Uani 0.36(4) 1 d . U P A 1
H13A H 0.5007 0.9055 0.0705 0.049 Uiso 0.36(4) 1 calc R U P A 1
C14A C 0.517(3) 1.074(3) 0.204(2) 0.040(3) Uani 0.36(4) 1 d . U P A 1
H14A H 0.5232 1.1349 0.1647 0.048 Uiso 0.36(4) 1 calc R U P A 1
C15A C 0.558(2) 1.114(2) 0.323(2) 0.034(3) Uani 0.36(4) 1 d . U P A 1
H15A H 0.5966 1.2083 0.3831 0.041 Uiso 0.36(4) 1 calc R U P A 1
C11B C 0.557(2) 0.9826(16) 0.3283(14) 0.038(2) Uani 0.64(4) 1 d . U P A 2
H11B H 0.5972 0.9667 0.3914 0.045 Uiso 0.64(4) 1 calc R U P A 2
C12B C 0.5211(18) 0.9027(14) 0.2092(13) 0.039(3) Uani 0.64(4) 1 d . U P A 2
H12B H 0.5300 0.8201 0.1757 0.047 Uiso 0.64(4) 1 calc R U P A 2
C13B C 0.4998(17) 0.9716(16) 0.1478(12) 0.038(2) Uani 0.64(4) 1 d . U P A 2
H13B H 0.4923 0.9474 0.0641 0.046 Uiso 0.64(4) 1 calc R U P A 2
C14B C 0.5219(17) 1.0975(12) 0.2287(14) 0.041(2) Uani 0.64(4) 1 d . U P A 2
H14B H 0.5329 1.1760 0.2108 0.049 Uiso 0.64(4) 1 calc R U P A 2
C15B C 0.5542(13) 1.1023(15) 0.3399(11) 0.041(3) Uani 0.64(4) 1 d . U P A 2
H15B H 0.5930 1.1853 0.4128 0.049 Uiso 0.64(4) 1 calc R U P A 2
C1A C 0.1404(14) 1.0599(14) 0.2775(8) 0.047(2) Uani 0.56(2) 1 d . U P A 1
H1AA H 0.0857 1.0632 0.2139 0.057 Uiso 0.56(2) 1 calc R U P A 1
C2A C 0.2765(13) 1.1518(12) 0.3347(11) 0.044(2) Uani 0.56(2) 1 d . U P A 1
H2AA H 0.3350 1.2322 0.3188 0.052 Uiso 0.56(2) 1 calc R U P A 1
C3A C 0.3081(19) 1.134(2) 0.4340(14) 0.042(2) Uani 0.56(2) 1 d . U P A 1
H3AA H 0.3927 1.1986 0.4992 0.051 Uiso 0.56(2) 1 calc R U P A 1
C4A C 0.1881(16) 1.0268(16) 0.4383(13) 0.042(2) Uani 0.56(2) 1 d . U P A 1
H4AA H 0.1737 1.0033 0.5060 0.050 Uiso 0.56(2) 1 calc R U P A 1
C5A C 0.0858(13) 0.9825(14) 0.3402(12) 0.047(2) Uani 0.56(2) 1 d . U P A 1
H5AA H -0.0140 0.9203 0.3265 0.056 Uiso 0.56(2) 1 calc R U P A 1
C1B C 0.0942(16) 1.0123(16) 0.2801(10) 0.045(3) Uani 0.44(2) 1 d . U P A 2
H1BA H 0.0137 0.9862 0.2191 0.054 Uiso 0.44(2) 1 calc R U P A 2
C2B C 0.224(2) 1.1225(15) 0.3069(13) 0.049(3) Uani 0.44(2) 1 d . U P A 2
H2BA H 0.2495 1.1888 0.2704 0.059 Uiso 0.44(2) 1 calc R U P A 2
C3B C 0.297(3) 1.146(2) 0.4138(19) 0.049(4) Uani 0.44(2) 1 d . U P A 2
H3BA H 0.3856 1.2292 0.4626 0.059 Uiso 0.44(2) 1 calc R U P A 2
C4B C 0.2159(19) 1.053(2) 0.4494(15) 0.042(3) Uani 0.44(2) 1 d . U P A 2
H4BA H 0.2379 1.0559 0.5279 0.050 Uiso 0.44(2) 1 calc R U P A 2
C5B C 0.0855(19) 0.9657(18) 0.3684(15) 0.042(2) Uani 0.44(2) 1 d . U P A 2
H5BA H 0.0002 0.9010 0.3805 0.050 Uiso 0.44(2) 1 calc R U P A 2
C26A C 0.6668(8) 0.6408(5) 0.2373(7) 0.079(2) Uani 0.547(16) 1 d G U P B 1
H26A H 0.7139 0.7349 0.2853 0.095 Uiso 0.547(16) 1 calc R U P B 1
C27A C 0.7218(7) 0.5893(10) 0.1542(8) 0.109(4) Uani 0.547(16) 1 d G U P B 1
H27A H 0.8065 0.6481 0.1453 0.131 Uiso 0.547(16) 1 calc R U P B 1
C28A C 0.6528(11) 0.4517(11) 0.0839(7) 0.124(4) Uani 0.547(16) 1 d G U P B 1
H28A H 0.6904 0.4165 0.0271 0.149 Uiso 0.547(16) 1 calc R U P B 1
C29A C 0.5288(11) 0.3657(5) 0.0968(7) 0.109(4) Uani 0.547(16) 1 d G U P B 1
H29A H 0.4817 0.2717 0.0488 0.131 Uiso 0.547(16) 1 calc R U P B 1
C30A C 0.4738(7) 0.4173(7) 0.1800(8) 0.100(3) Uani 0.547(16) 1 d G U P B 1
H30A H 0.3890 0.3585 0.1888 0.120 Uiso 0.547(16) 1 calc R U P B 1
C31A C 0.5428(9) 0.5549(8) 0.2502(7) 0.085(3) Uani 0.547(16) 1 d G U P B 1
H31A H 0.5052 0.5901 0.3070 0.102 Uiso 0.547(16) 1 calc R U P B 1
C26B C 0.5840(12) 0.6014(10) 0.2469(9) 0.082(3) Uani 0.453(16) 1 d G U P B 2
H26B H 0.5792 0.6713 0.3048 0.099 Uiso 0.453(16) 1 calc R U P B 2
C27B C 0.6976(9) 0.6323(6) 0.2035(10) 0.137(6) Uani 0.453(16) 1 d G U P B 2
H27B H 0.7704 0.7232 0.2317 0.164 Uiso 0.453(16) 1 calc R U P B 2
C28B C 0.7047(9) 0.5301(12) 0.1188(10) 0.096(4) Uani 0.453(16) 1 d G U P B 2
H28B H 0.7823 0.5512 0.0890 0.116 Uiso 0.453(16) 1 calc R U P B 2
C29B C 0.5981(13) 0.3971(9) 0.0775(8) 0.109(4) Uani 0.453(16) 1 d G U P B 2
H29B H 0.6029 0.3273 0.0196 0.131 Uiso 0.453(16) 1 calc R U P B 2
C30B C 0.4845(10) 0.3663(7) 0.1210(10) 0.095(4) Uani 0.453(16) 1 d G U P B 2
H30B H 0.4117 0.2753 0.0928 0.114 Uiso 0.453(16) 1 calc R U P B 2
C31B C 0.4774(9) 0.4684(13) 0.2057(10) 0.119(5) Uani 0.453(16) 1 d G U P B 2
H31B H 0.3998 0.4473 0.2354 0.143 Uiso 0.453(16) 1 calc R U P B 2

loop_
_atom_site_aniso_label
_atom_site_aniso_U_11
_atom_site_aniso_U_22
_atom_site_aniso_U_33
_atom_site_aniso_U_23
_atom_site_aniso_U_13
_atom_site_aniso_U_12
Ce1 0.02174(5) 0.01647(5) 0.01970(5) 0.00545(4) 0.00219(4) 0.00730(4)
O1 0.0333(7) 0.0315(7) 0.0225(6) 0.0076(5) -0.0015(5) 0.0162(6)
N1 0.0205(6) 0.0210(7) 0.0236(7) 0.0062(6) 0.0040(6) 0.0077(6)
N2 0.0223(7) 0.0224(7) 0.0236(7) 0.0071(6) 0.0033(6) 0.0086(6)
C6 0.0286(9) 0.0372(11) 0.0560(14) 0.0276(10) 0.0118(9) 0.0099(8)
C7 0.0421(11) 0.0301(9) 0.0325(10) 0.0184(8) 0.0116(8) 0.0140(8)
C8 0.0355(10) 0.0330(10) 0.0623(15) 0.0312(11) 0.0150(10) 0.0167(9)
C9 0.0776(18) 0.0229(9) 0.0573(15) 0.0213(10) 0.0411(14) 0.0242(11)
C10 0.0595(15) 0.0211(9) 0.0358(12) 0.0118(9) -0.0048(10) -0.0042(9)
C16 0.0268(8) 0.0225(8) 0.0212(8) 0.0051(6) 0.0002(6) 0.0121(7)
C17 0.0553(13) 0.0253(9) 0.0311(10) 0.0078(8) 0.0043(9) 0.0207(9)
C18 0.0292(9) 0.0441(11) 0.0326(10) 0.0073(9) 0.0052(8) 0.0206(9)
C19 0.0239(8) 0.0236(8) 0.0237(8) 0.0061(7) 0.0012(6) 0.0117(7)
C20 0.0246(8) 0.0252(8) 0.0296(9) 0.0100(7) 0.0079(7) 0.0070(7)
C21 0.0292(9) 0.0267(9) 0.0288(9) 0.0125(7) 0.0093(7) 0.0100(7)
C22 0.0232(8) 0.0201(8) 0.0227(8) 0.0060(6) 0.0029(6) 0.0074(6)
C23 0.0281(9) 0.0255(8) 0.0270(9) 0.0089(7) -0.0017(7) 0.0099(7)
C24 0.0244(9) 0.0333(10) 0.0419(11) 0.0081(9) 0.0032(8) 0.0128(8)
C25 0.0387(11) 0.0365(11) 0.0290(10) 0.0027(9) 0.0075(9) 0.0082(9)
C11A 0.021(4) 0.037(8) 0.024(4) 0.014(5) 0.001(3) 0.006(6)
C12A 0.016(4) 0.020(4) 0.050(9) 0.015(5) 0.003(6) 0.005(3)
C13A 0.029(5) 0.053(8) 0.028(5) 0.008(5) 0.006(4) 0.016(6)
C14A 0.029(6) 0.053(9) 0.054(8) 0.039(7) 0.013(6) 0.019(7)
C15A 0.028(5) 0.016(4) 0.048(7) 0.008(4) 0.017(5) 0.004(3)
C11B 0.023(3) 0.036(5) 0.051(5) 0.024(4) 0.001(3) 0.009(3)
C12B 0.025(4) 0.037(3) 0.043(5) 0.009(3) 0.008(4) 0.012(2)
C13B 0.023(3) 0.050(4) 0.037(3) 0.024(3) 0.008(2) 0.010(3)
C14B 0.026(2) 0.026(3) 0.061(5) 0.024(3) 0.005(4) 0.002(2)
C15B 0.023(3) 0.031(4) 0.038(3) 0.007(2) -0.004(3) -0.004(3)
C1A 0.066(6) 0.051(6) 0.044(3) 0.015(4) 0.018(4) 0.046(5)
C2A 0.062(5) 0.027(3) 0.050(5) 0.014(3) 0.027(4) 0.028(3)
C3A 0.050(4) 0.031(4) 0.034(4) 0.001(3) 0.010(3) 0.019(3)
C4A 0.053(5) 0.032(4) 0.044(6) 0.016(4) 0.030(4) 0.020(4)
C5A 0.037(3) 0.044(4) 0.059(7) 0.012(4) 0.017(4) 0.025(3)
C1B 0.058(6) 0.052(6) 0.031(3) 0.004(4) 0.000(4) 0.044(5)
C2B 0.081(9) 0.032(6) 0.049(7) 0.019(5) 0.027(6) 0.037(6)
C3B 0.054(5) 0.025(4) 0.047(9) -0.005(5) 0.011(5) 0.016(4)
C4B 0.053(7) 0.046(8) 0.023(3) 0.002(4) 0.003(4) 0.032(6)
C5B 0.047(4) 0.043(5) 0.042(5) 0.013(3) 0.022(4) 0.028(3)
C26A 0.067(5) 0.087(5) 0.089(5) 0.035(4) 0.030(4) 0.042(4)
C27A 0.101(6) 0.117(8) 0.074(7) 0.013(6) 0.035(5) 0.043(6)
C28A 0.136(10) 0.087(7) 0.086(7) 0.018(6) 0.052(7) 0.014(7)
C29A 0.135(9) 0.105(6) 0.076(6) 0.025(4) 0.067(6) 0.051(5)
C30A 0.113(6) 0.063(5) 0.113(8) 0.020(5) 0.070(5) 0.038(4)
C31A 0.071(5) 0.059(5) 0.100(6) 0.015(4) 0.041(5) 0.020(4)
C26B 0.066(7) 0.081(6) 0.097(6) 0.026(5) 0.033(5) 0.040(6)
C27B 0.087(7) 0.120(8) 0.129(10) -0.022(7) 0.053(6) 0.038(6)
C28B 0.088(6) 0.082(7) 0.075(8) -0.005(6) 0.015(6) 0.034(5)
C29B 0.125(10) 0.091(7) 0.084(7) 0.030(6) 0.062(7) 0.029(7)
C30B 0.128(8) 0.079(5) 0.088(8) 0.039(5) 0.057(6) 0.051(5)
C31B 0.141(9) 0.073(8) 0.113(9) 0.008(7) 0.073(7) 0.043(7)

loop_
_atom_type_symbol
_atom_type_description
_atom_type_scat_dispersion_real
_atom_type_scat_dispersion_imag
_atom_type_scat_source
C C 0.0033 0.0016 'International Tables Vol C Tables 4.2.6.8 and 6.1.1.4'
H H 0.0000 0.0000 'International Tables Vol C Tables 4.2.6.8 and 6.1.1.4'
Ce Ce -0.2486 2.6331 'International Tables Vol C Tables 4.2.6.8 and 6.1.1.4'
N N 0.0061 0.0033 'International Tables Vol C Tables 4.2.6.8 and 6.1.1.4'
O O 0.0106 0.0060 'International Tables Vol C Tables 4.2.6.8 and 6.1.1.4'

loop_
_geom_angle_atom_site_label_1
_geom_angle_atom_site_label_2
_geom_angle_atom_site_label_3
_geom_angle
O1 Ce1 C15B 119.1(3)
O1 Ce1 C2B 89.5(3)
C15B Ce1 C2B 84.7(5)
O1 Ce1 C2A 97.6(3)
O1 Ce1 C11A 124.8(5)
C2A Ce1 C11A 96.0(6)
O1 Ce1 C1B 81.1(2)
C15B Ce1 C1B 112.2(5)
C2B Ce1 C1B 28.0(3)
O1 Ce1 C1A 80.9(2)
C2A Ce1 C1A 27.9(2)
C11A Ce1 C1A 123.9(6)
O1 Ce1 C3A 125.0(3)
C2A Ce1 C3A 28.3(3)
C11A Ce1 C3A 84.7(7)
C1A Ce1 C3A 46.2(3)
O1 Ce1 C14B 90.7(3)
C15B Ce1 C14B 28.6(3)
C2B Ce1 C14B 80.6(5)
C1B Ce1 C14B 107.3(5)
O1 Ce1 C14A 86.0(5)
C2A Ce1 C14A 78.3(6)
C11A Ce1 C14A 45.5(6)
C1A Ce1 C14A 99.2(6)
C3A Ce1 C14A 88.4(7)
O1 Ce1 C12B 95.8(3)
C15B Ce1 C12B 46.9(4)
C2B Ce1 C12B 126.6(5)
C1B Ce1 C12B 153.6(5)
C14B Ce1 C12B 46.4(4)
O1 Ce1 C9 89.13(7)
C15B Ce1 C9 113.4(3)
C2B Ce1 C9 159.8(4)
C2A Ce1 C9 165.7(2)
C11A Ce1 C9 90.4(6)
C1B Ce1 C9 132.1(4)
C1A Ce1 C9 143.7(3)
C3A Ce1 C9 141.0(3)
C14B Ce1 C9 119.6(3)
C14A Ce1 C9 114.9(6)
C12B Ce1 C9 73.6(3)
C16 O1 Ce1 160.38(12)
C22 N1 C20 108.78(15)
C22 N1 C19 125.39(15)
C20 N1 C19 125.57(15)
C22 N2 C21 108.35(15)
C22 N2 C23 127.86(15)
C21 N2 C23 123.60(15)
C10 C6 C7 107.9(2)
C10 C6 Ce1 76.00(12)
C7 C6 Ce1 76.00(11)
C10 C6 H6A 125.3
C7 C6 H6A 125.3
Ce1 C6 H6A 125.3
C8 C7 C6 108.2(2)
C8 C7 Ce1 75.96(11)
C6 C7 Ce1 75.86(11)
C8 C7 H7A 125.2
C6 C7 H7A 125.2
Ce1 C7 H7A 125.2
C7 C8 C9 107.9(2)
C7 C8 Ce1 76.11(11)
C9 C8 Ce1 75.89(12)
C7 C8 H8A 125.3
C9 C8 H8A 125.3
Ce1 C8 H8A 125.3
C10 C9 C8 108.1(2)
C10 C9 Ce1 76.06(13)
C8 C9 Ce1 75.92(12)
C10 C9 H9A 125.2
C8 C9 H9A 125.2
Ce1 C9 H9A 125.2
C9 C10 C6 107.9(2)
C9 C10 Ce1 75.91(12)
C6 C10 Ce1 75.90(12)
C9 C10 H10A 125.3
C6 C10 H10A 125.3
Ce1 C10 H10A 125.3
O1 C16 C17 109.90(15)
O1 C16 C18 109.88(16)
C17 C16 C18 110.85(17)
O1 C16 C19 105.67(14)
C17 C16 C19 110.33(16)
C18 C16 C19 110.09(15)
C16 C17 H17A 109.5
C16 C17 H17B 109.5
H17A C17 H17B 109.5
C16 C17 H17C 109.5
H17A C17 H17C 109.5
H17B C17 H17C 109.5
C16 C18 H18A 109.5
C16 C18 H18B 109.5
H18A C18 H18B 109.5
C16 C18 H18C 109.5
H18A C18 H18C 109.5
H18B C18 H18C 109.5
N1 C19 C16 113.53(14)
N1 C19 H19A 108.9
C16 C19 H19A 108.9
N1 C19 H19B 108.9
C16 C19 H19B 108.9
H19A C19 H19B 107.7
C21 C20 N1 106.93(16)
C21 C20 H20A 126.5
N1 C20 H20A 126.5
C20 C21 N2 107.46(16)
C20 C21 H21A 126.3
N2 C21 H21A 126.3
N2 C22 N1 108.48(15)
N2 C22 H22A 125.8
N1 C22 H22A 125.8
N2 C23 C25 109.36(16)
N2 C23 C24 110.93(16)
C25 C23 C24 112.23(16)
N2 C23 H23A 108.1
C25 C23 H23A 108.1
C24 C23 H23A 108.1
C23 C24 H24A 109.5
C23 C24 H24B 109.5
H24A C24 H24B 109.5
C23 C24 H24C 109.5
H24A C24 H24C 109.5
H24B C24 H24C 109.5
C23 C25 H25A 109.5
C23 C25 H25B 109.5
H25A C25 H25B 109.5
C23 C25 H25C 109.5
H25A C25 H25C 109.5
H25B C25 H25C 109.5
C15A C11A C12A 109.0(19)
C15A C11A Ce1 78.7(17)
C12A C11A Ce1 78.3(17)
C15A C11A H11A 124.3
C12A C11A H11A 124.2
Ce1 C11A H11A 124.2
C13A C12A C11A 107.2(19)
C13A C12A Ce1 76.6(18)
C11A C12A Ce1 73.9(18)
C13A C12A H12A 125.7
C11A C12A H12A 125.7
Ce1 C12A H12A 125.7
C12A C13A C14A 110(2)
C12A C13A Ce1 76.7(17)
C14A C13A Ce1 75.0(17)
C12A C13A H13A 124.6
C14A C13A H13A 124.6
Ce1 C13A H13A 124.6
C13A C14A C15A 107.1(19)
C13A C14A Ce1 77.8(17)
C15A C14A Ce1 77.4(15)
C13A C14A H14A 125.2
C15A C14A H14A 125.2
Ce1 C14A H14A 125.2
C11A C15A C14A 106.6(18)
C11A C15A Ce1 74.1(17)
C14A C15A Ce1 74.5(15)
C11A C15A H15A 126.2
C14A C15A H15A 126.2
Ce1 C15A H15A 126.2
C15B C11B C12B 107.2(12)
C15B C11B Ce1 74.2(10)
C12B C11B Ce1 75.6(10)
C15B C11B H11B 125.8
C12B C11B H11B 125.8
Ce1 C11B H11B 125.8
C13B C12B C11B 109.4(13)
C13B C12B Ce1 76.4(10)
C11B C12B Ce1 76.0(11)
C13B C12B H12B 124.7
C11B C12B H12B 124.7
Ce1 C12B H12B 124.7
C12B C13B C14B 107.5(12)
C12B C13B Ce1 75.8(10)
C14B C13B Ce1 75.2(9)
C12B C13B H13B 125.5
C14B C13B H13B 125.5
Ce1 C13B H13B 125.5
C15B C14B C13B 108.0(11)
C15B C14B Ce1 74.6(8)
C13B C14B Ce1 76.1(9)
C15B C14B H14B 125.4
C13B C14B H14B 125.4
Ce1 C14B H14B 125.4
C14B C15B C11B 107.8(12)
C14B C15B Ce1 76.9(8)
C11B C15B Ce1 77.2(10)
C14B C15B H15B 125.1
C11B C15B H15B 125.1
Ce1 C15B H15B 125.1
C2A C1A C5A 107.9(9)
C2A C1A Ce1 75.3(6)
C5A C1A Ce1 76.6(7)
C2A C1A H1AA 125.3
C5A C1A H1AA 125.3
Ce1 C1A H1AA 125.3
C1A C2A C3A 108.6(11)
C1A C2A Ce1 76.9(6)
C3A C2A Ce1 76.7(10)
C1A C2A H2AA 124.8
C3A C2A H2AA 124.8
Ce1 C2A H2AA 124.8
C2A C3A C4A 108.1(13)
C2A C3A Ce1 75.0(9)
C4A C3A Ce1 77.1(11)
C2A C3A H3AA 125.2
C4A C3A H3AA 125.2
Ce1 C3A H3AA 125.2
C5A C4A C3A 106.2(11)
C5A C4A Ce1 75.3(9)
C3A C4A Ce1 74.5(11)
C5A C4A H4AA 126.2
C3A C4A H4AA 126.2
Ce1 C4A H4AA 126.2
C1A C5A C4A 109.2(10)
C1A C5A Ce1 75.3(6)
C4A C5A Ce1 76.7(10)
C1A C5A H5AA 124.8
C4A C5A H5AA 124.8
Ce1 C5A H5AA 124.8
C2B C1B C5B 109.2(11)
C2B C1B Ce1 75.2(7)
C5B C1B Ce1 79.2(9)
C2B C1B H1BA 124.5
C5B C1B H1BA 124.5
Ce1 C1B H1BA 124.5
C1B C2B C3B 107.0(13)
C1B C2B Ce1 76.8(6)
C3B C2B Ce1 78.0(12)
C1B C2B H2BA 125.3
C3B C2B H2BA 125.3
Ce1 C2B H2BA 125.3
C4B C3B C2B 108.6(17)
C4B C3B Ce1 78.6(15)
C2B C3B Ce1 73.7(11)
C4B C3B H3BA 125.0
C2B C3B H3BA 125.0
Ce1 C3B H3BA 125.0
C3B C4B C5B 110.3(14)
C3B C4B Ce1 75.0(15)
C5B C4B Ce1 76.1(12)
C3B C4B H4BA 124.4
C5B C4B H4BA 124.4
Ce1 C4B H4BA 124.4
C1B C5B C4B 104.9(13)
C1B C5B Ce1 72.9(8)
C4B C5B Ce1 76.0(13)
C1B C5B H5BA 126.8
C4B C5B H5BA 126.8
Ce1 C5B H5BA 126.8
C27A C26A C31A 120.0
C27A C26A H26A 120.0
C31A C26A H26A 120.0
C26A C27A C28A 120.0
C26A C27A H27A 120.0
C28A C27A H27A 120.0
C29A C28A C27A 120.0
C29A C28A H28A 120.0
C27A C28A H28A 120.0
C28A C29A C30A 120.0
C28A C29A H29A 120.0
C30A C29A H29A 120.0
C31A C30A C29A 120.0
C31A C30A H30A 120.0
C29A C30A H30A 120.0
C30A C31A C26A 120.0
C30A C31A H31A 120.0
C26A C31A H31A 120.0
C27B C26B C31B 120.0
C27B C26B H26B 120.0
C31B C26B H26B 120.0
C26B C27B C28B 120.0
C26B C27B H27B 120.0
C28B C27B H27B 120.0
C29B C28B C27B 120.0
C29B C28B H28B 120.0
C27B C28B H28B 120.0
C28B C29B C30B 120.0
C28B C29B H29B 120.0
C30B C29B H29B 120.0
C31B C30B C29B 120.0
C31B C30B H30B 120.0
C29B C30B H30B 120.0
C30B C31B C26B 120.0
C30B C31B H31B 120.0
C26B C31B H31B 120.0

loop_
_geom_bond_atom_site_label_1
_geom_bond_atom_site_label_2
_geom_bond_distance
Ce1 O1 2.1819(13)
Ce1 C15B 2.849(13)
Ce1 C2B 2.852(13)
Ce1 C2A 2.853(11)
Ce1 C11A 2.86(3)
Ce1 C1B 2.872(11)
Ce1 C1A 2.872(9)
Ce1 C3A 2.87(2)
Ce1 C14B 2.878(16)
Ce1 C14A 2.88(3)
Ce1 C12B 2.882(18)
Ce1 C9 2.883(2)
O1 C16 1.387(2)
N1 C22 1.337(2)
N1 C20 1.376(2)
N1 C19 1.475(2)
N2 C22 1.336(2)
N2 C21 1.379(2)
N2 C23 1.485(2)
C6 C10 1.400(4)
C6 C7 1.402(3)
C6 H6A 1.0000
C7 C8 1.392(3)
C7 H7A 1.0000
C8 C9 1.404(4)
C8 H8A 1.0000
C9 C10 1.397(4)
C9 H9A 1.0000
C10 H10A 1.0000
C16 C17 1.534(3)
C16 C18 1.538(3)
C16 C19 1.547(2)
C17 H17A 0.9800
C17 H17B 0.9800
C17 H17C 0.9800
C18 H18A 0.9800
C18 H18B 0.9800
C18 H18C 0.9800
C19 H19A 0.9900
C19 H19B 0.9900
C20 C21 1.354(3)
C20 H20A 0.9500
C21 H21A 0.9500
C22 H22A 0.9500
C23 C25 1.517(3)
C23 C24 1.517(3)
C23 H23A 1.0000
C24 H24A 0.9800
C24 H24B 0.9800
C24 H24C 0.9800
C25 H25A 0.9800
C25 H25B 0.9800
C25 H25C 0.9800
C11A C15A 1.36(3)
C11A C12A 1.39(3)
C11A H11A 1.0000
C12A C13A 1.35(2)
C12A H12A 1.0000
C13A C14A 1.37(3)
C13A H13A 1.0000
C14A C15A 1.41(3)
C14A H14A 1.0000
C15A H15A 1.0000
C11B C15B 1.415(16)
C11B C12B 1.418(15)
C11B H11B 1.0000
C12B C13B 1.387(14)
C12B H12B 1.0000
C13B C14B 1.427(15)
C13B H13B 1.0000
C14B C15B 1.414(15)
C14B H14B 1.0000
C15B H15B 1.0000
C1A C2A 1.379(10)
C1A C5A 1.397(11)
C1A H1AA 1.0000
C2A C3A 1.399(13)
C2A H2AA 1.0000
C3A C4A 1.420(19)
C3A H3AA 1.0000
C4A C5A 1.401(17)
C4A H4AA 1.0000
C5A H5AA 1.0000
C1B C2B 1.386(13)
C1B C5B 1.407(11)
C1B H1BA 1.0000
C2B C3B 1.408(17)
C2B H2BA 1.0000
C3B C4B 1.34(2)
C3B H3BA 1.0000
C4B C5B 1.42(2)
C4B H4BA 1.0000
C5B H5BA 1.0000
C26A C27A 1.3900
C26A C31A 1.3900
C26A H26A 0.9500
C27A C28A 1.3900
C27A H27A 0.9500
C28A C29A 1.3900
C28A H28A 0.9500
C29A C30A 1.3900
C29A H29A 0.9500
C30A C31A 1.3900
C30A H30A 0.9500
C31A H31A 0.9500
C26B C27B 1.3900
C26B C31B 1.3900
C26B H26B 0.9500
C27B C28B 1.3900
C27B H27B 0.9500
C28B C29B 1.3900
C28B H28B 0.9500
C29B C30B 1.3900
C29B H29B 0.9500
C30B C31B 1.3900
C30B H30B 0.9500
C31B H31B 0.9500

loop_
_geom_torsion_atom_site_label_1
_geom_torsion_atom_site_label_2
_geom_torsion_atom_site_label_3
_geom_torsion_atom_site_label_4
_geom_torsion
C10 C6 C7 C8 0.2(2)
Ce1 C6 C7 C8 -69.75(14)
C10 C6 C7 Ce1 69.98(15)
C6 C7 C8 C9 -0.2(2)
Ce1 C7 C8 C9 -69.88(14)
C6 C7 C8 Ce1 69.68(14)
C7 C8 C9 C10 0.1(2)
Ce1 C8 C9 C10 -69.95(15)
C7 C8 C9 Ce1 70.03(14)
C8 C9 C10 C6 0.1(2)
Ce1 C9 C10 C6 -69.79(15)
C8 C9 C10 Ce1 69.85(14)
C7 C6 C10 C9 -0.2(2)
Ce1 C6 C10 C9 69.80(15)
C7 C6 C10 Ce1 -69.98(14)
Ce1 O1 C16 C17 36.5(4)
Ce1 O1 C16 C18 -85.7(4)
Ce1 O1 C16 C19 155.6(3)
C22 N1 C19 C16 -89.8(2)
C20 N1 C19 C16 83.6(2)
O1 C16 C19 N1 179.02(14)
C17 C16 C19 N1 -62.2(2)
C18 C16 C19 N1 60.4(2)
C22 N1 C20 C21 0.5(2)
C19 N1 C20 C21 -173.86(16)
N1 C20 C21 N2 -0.1(2)
C22 N2 C21 C20 -0.2(2)
C23 N2 C21 C20 -175.66(17)
C21 N2 C22 N1 0.6(2)
C23 N2 C22 N1 175.71(16)
C20 N1 C22 N2 -0.6(2)
C19 N1 C22 N2 173.71(15)
C22 N2 C23 C25 -86.3(2)
C21 N2 C23 C25 88.1(2)
C22 N2 C23 C24 38.0(3)
C21 N2 C23 C24 -147.54(18)
C15A C11A C12A C13A -4(4)
Ce1 C11A C12A C13A 70(2)
C15A C11A C12A Ce1 -74(2)
C11A C12A C13A C14A 0(4)
Ce1 C12A C13A C14A 68(2)
C11A C12A C13A Ce1 -68(2)
C12A C13A C14A C15A 3(4)
Ce1 C13A C14A C15A 73(2)
C12A C13A C14A Ce1 -70(2)
C12A C11A C15A C14A 5(3)
Ce1 C11A C15A C14A -67.9(19)
C12A C11A C15A Ce1 73(2)
C13A C14A C15A C11A -5(3)
Ce1 C14A C15A C11A 68(2)
C13A C14A C15A Ce1 -73(2)
C15B C11B C12B C13B 2(2)
Ce1 C11B C12B C13B 69.8(13)
C15B C11B C12B Ce1 -68.1(13)
C11B C12B C13B C14B 0(2)
Ce1 C12B C13B C14B 69.2(12)
C11B C12B C13B Ce1 -69.5(13)
C12B C13B C14B C15B -1.2(19)
Ce1 C13B C14B C15B 68.4(11)
C12B C13B C14B Ce1 -69.6(12)
C13B C14B C15B C11B 2.3(19)
Ce1 C14B C15B C11B 71.7(12)
C13B C14B C15B Ce1 -69.4(11)
C12B C11B C15B C14B -2(2)
Ce1 C11B C15B C14B -71.5(11)
C12B C11B C15B Ce1 69.0(13)
C5A C1A C2A C3A -0.5(15)
Ce1 C1A C2A C3A -70.9(12)
C5A C1A C2A Ce1 70.3(8)
C1A C2A C3A C4A 0(2)
Ce1 C2A C3A C4A -70.7(15)
C1A C2A C3A Ce1 71.0(8)
C2A C3A C4A C5A 0(2)
Ce1 C3A C4A C5A -69.2(13)
C2A C3A C4A Ce1 69.3(14)
C2A C1A C5A C4A 0.6(16)
Ce1 C1A C5A C4A 70.0(12)
C2A C1A C5A Ce1 -69.4(7)
C3A C4A C5A C1A 0(2)
Ce1 C4A C5A C1A -69.1(9)
C3A C4A C5A Ce1 68.7(15)
C5B C1B C2B C3B -0.2(19)
Ce1 C1B C2B C3B -72.9(14)
C5B C1B C2B Ce1 72.6(11)
C1B C2B C3B C4B 0(3)
Ce1 C2B C3B C4B -72(2)
C1B C2B C3B Ce1 72.0(9)
C2B C3B C4B C5B 0(3)
Ce1 C3B C4B C5B -68.7(18)
C2B C3B C4B Ce1 68.3(17)
C2B C1B C5B C4B 0(2)
Ce1 C1B C5B C4B 69.9(15)
C2B C1B C5B Ce1 -70.0(9)
C3B C4B C5B C1B 0(3)
Ce1 C4B C5B C1B -67.7(12)
C3B C4B C5B Ce1 68(2)
C31A C26A C27A C28A 0.0
C26A C27A C28A C29A 0.0
C27A C28A C29A C30A 0.0
C28A C29A C30A C31A 0.0
C29A C30A C31A C26A 0.0
C27A C26A C31A C30A 0.0
C31B C26B C27B C28B 0.0
C26B C27B C28B C29B 0.0
C27B C28B C29B C30B 0.0
C28B C29B C30B C31B 0.0
C29B C30B C31B C26B 0.0
C27B C26B C31B C30B 0.0
